data_8104685
loop_
_publ_author_name
'Liu, Jie'
'Jiang, Peng'
'Yang, Xiao-Ming'
'Lu, Jiu-Fu'

_publ_section_title
;
 Crystal structure of
 catena-poly[diaqua-bis(\m2-1,3-di(1H-imidazol-1-yl)propane-\k2
 N:N&#x2032;)cobalt(II)] dinitrate, C18H28N10O8Co
;
_journal_issue 5
_journal_name_full 'Zeitschrift f\"ur Kristallographie - New Crystal Structures'
_journal_page_first 1129
_journal_page_last 1130
_journal_paper_doi 10.1515/ncrs-2021-0246
_journal_volume 236
_journal_year 2021
_chemical_formula_moiety 'C18 H28 Co N10 O8'
_chemical_formula_sum 'C18 H28 Co N10 O8'
_chemical_formula_weight 571.43
_space_group_crystal_system monoclinic
_space_group_IT_number 14
_space_group_name_Hall '-P 2ybc'
_space_group_name_H-M_alt 'P 1 21/c 1'
_atom_sites_solution_hydrogens mixed
_cell_angle_alpha 90
_cell_angle_beta 109.348(7)
_cell_angle_gamma 90
_cell_formula_units_Z 2
_cell_length_a 9.2248(5)
_cell_length_b 13.3140(8)
_cell_length_c 10.6132(6)
_cell_measurement_reflns_used 1863
_cell_measurement_temperature 293(2)
_cell_measurement_theta_max 29.0900
_cell_measurement_theta_min 3.9920
_cell_volume 1229.89(13)
_computing_cell_refinement 'Bruker FRAMBO'
_computing_data_collection 'Bruker FRAMBO'
_computing_data_reduction 'Bruker SAINT'
_computing_molecular_graphics 'Bruker SHELXTL'
_computing_publication_material 'Bruker SHELXTL'
_computing_structure_refinement 'SHELXL-2018/3 (Sheldrick, 2018)'
_computing_structure_solution 'Bruker SHELXTL'
_diffrn_ambient_temperature 293(2)
_diffrn_measured_fraction_theta_full 0.998
_diffrn_measured_fraction_theta_max 0.998
_diffrn_measurement_device_type 'multiwire proportional'
_diffrn_measurement_method 'phi and omega scans'
_diffrn_radiation_type MoK\a
_diffrn_radiation_wavelength 0.71073
_diffrn_reflns_av_R_equivalents 0.0206
_diffrn_reflns_av_unetI/netI 0.0284
_diffrn_reflns_Laue_measured_fraction_full 0.998
_diffrn_reflns_Laue_measured_fraction_max 0.998
_diffrn_reflns_limit_h_max 10
_diffrn_reflns_limit_h_min -10
_diffrn_reflns_limit_k_max 14
_diffrn_reflns_limit_k_min -15
_diffrn_reflns_limit_l_max 12
_diffrn_reflns_limit_l_min -11
_diffrn_reflns_number 4673
_diffrn_reflns_point_group_measured_fraction_full 0.998
_diffrn_reflns_point_group_measured_fraction_max 0.998
_diffrn_reflns_theta_full 24.999
_diffrn_reflns_theta_max 24.999
_diffrn_reflns_theta_min 3.060
_diffrn_source 'Enhance (Mo) X-ray Source'
_exptl_absorpt_coefficient_mu 0.763
_exptl_absorpt_correction_T_max 0.921
_exptl_absorpt_correction_T_min 0.850
_exptl_absorpt_correction_type multi-scan
_exptl_absorpt_process_details 'SADABS; Bruker, 2008'
_exptl_crystal_colour pink
_exptl_crystal_density_diffrn 1.543
_exptl_crystal_density_method 'not measured'
_exptl_crystal_description blcok
_exptl_crystal_F_000 594
_exptl_crystal_size_max 0.220
_exptl_crystal_size_mid 0.170
_exptl_crystal_size_min 0.110
_refine_diff_density_max 0.413
_refine_diff_density_min -0.246
_refine_diff_density_rms 0.049
_refine_ls_extinction_coef .
_refine_ls_extinction_method none
_refine_ls_goodness_of_fit_ref 1.049
_refine_ls_hydrogen_treatment mixed
_refine_ls_matrix_type full
_refine_ls_number_parameters 177
_refine_ls_number_reflns 2162
_refine_ls_number_restraints 3
_refine_ls_restrained_S_all 1.048
_refine_ls_R_factor_all 0.0424
_refine_ls_R_factor_gt 0.0336
_refine_ls_shift/su_max 0.000
_refine_ls_shift/su_mean 0.000
_refine_ls_structure_factor_coef Fsqd
_refine_ls_weighting_details 'w=1/[\s^2^(Fo^2^)+(0.0700P)^2^+0.0800P] where P=(Fo^2^+2Fc^2^)/3'
_refine_ls_weighting_scheme calc
_refine_ls_wR_factor_gt 0.1009
_refine_ls_wR_factor_ref 0.1078
_reflns_Friedel_coverage 0.000
_reflns_Friedel_fraction_full .
_reflns_Friedel_fraction_max .
_reflns_number_gt 1832
_reflns_number_total 2162
_reflns_threshold_expression 'I > 2\s(I)'
_cod_data_source_file suppl_j_ncrs-2021-0246_suppl.cif
_cod_data_source_block 1
_cod_original_sg_symbol_H-M 'P 21/c'
_cod_database_code 8104685
_shelx_space_group_comment
; 
The symmetry employed for this shelxl refinement is uniquely defined 
by the following loop, which should always be used as a source of 
symmetry information in preference to the above space-group names. 
They are only intended as comments. 
;
_shelx_estimated_absorpt_t_min 0.850
_shelx_estimated_absorpt_t_max 0.921

loop_
_space_group_symop_operation_xyz
'x, y, z'
'-x, y+1/2, -z+1/2'
'-x, -y, -z'
'x, -y-1/2, z-1/2'

loop_
_atom_site_label
_atom_site_type_symbol
_atom_site_fract_x
_atom_site_fract_y
_atom_site_fract_z
_atom_site_U_iso_or_equiv
_atom_site_adp_type
_atom_site_occupancy
_atom_site_site_symmetry_order
_atom_site_calc_flag
_atom_site_refinement_flags_posn
_atom_site_refinement_flags_adp
_atom_site_refinement_flags_occupancy
_atom_site_disorder_assembly
_atom_site_disorder_group
C1 C 0.3940(2) 0.05416(17) 1.2024(2) 0.0321(5) Uani 1 1 d . . . . .
H1 H 0.471468 0.102216 1.221850 0.038 Uiso 1 1 calc R U . . .
C2 C 0.2384(2) -0.05767(19) 1.2222(2) 0.0374(6) Uani 1 1 d . . . . .
H2 H 0.187534 -0.102797 1.259827 0.045 Uiso 1 1 calc R U . . .
C3 C 0.2063(3) -0.0431(2) 1.0900(2) 0.0421(6) Uani 1 1 d . . . . .
H3 H 0.130918 -0.075143 1.020945 0.051 Uiso 1 1 calc R U . . .
C4 C 0.3159(3) 0.07509(19) 0.9561(2) 0.0381(6) Uani 1 1 d . . . . .
H4A H 0.299236 0.024250 0.887292 0.046 Uiso 1 1 calc R U . . .
H4B H 0.417952 0.102708 0.973264 0.046 Uiso 1 1 calc R U . . .
C5 C 0.1985(3) 0.15753(18) 0.9067(2) 0.0385(6) Uani 1 1 d . . . . .
H5A H 0.195681 0.197653 0.982137 0.046 Uiso 1 1 calc R U . . .
H5B H 0.097870 0.127613 0.866423 0.046 Uiso 1 1 calc R U . . .
C6 C 0.2328(3) 0.22518(18) 0.8057(2) 0.0368(5) Uani 1 1 d . . . . .
H6A H 0.154034 0.276489 0.777182 0.044 Uiso 1 1 calc R U . . .
H6B H 0.330558 0.258475 0.847418 0.044 Uiso 1 1 calc R U . . .
C7 C 0.3679(2) 0.13740(17) 0.6690(2) 0.0311(5) Uani 1 1 d . . . . .
H7 H 0.466620 0.152221 0.725340 0.037 Uiso 1 1 calc R U . . .
C8 C 0.1187(2) 0.13311(18) 0.5860(2) 0.0351(5) Uani 1 1 d . . . . .
H8 H 0.014847 0.142691 0.572897 0.042 Uiso 1 1 calc R U . . .
C9 C 0.1789(2) 0.08086(17) 0.5069(2) 0.0346(5) Uani 1 1 d . . . . .
H9 H 0.122564 0.048416 0.428302 0.042 Uiso 1 1 calc R U . . .
Co1 Co 0.500000 0.000000 1.500000 0.02714(18) Uani 1 2 d S . P . .
H1WA H 0.634(3) 0.1848(11) 1.5237(17) 0.063(9) Uiso 1 1 d D . . . .
H1WB H 0.6735(18) 0.1383(17) 1.4267(17) 0.063(10) Uiso 1 1 d D . . . .
N1 N 0.3566(2) 0.00339(13) 1.29321(19) 0.0307(5) Uani 1 1 d . . . . .
N2 N 0.3071(2) 0.02839(15) 1.07849(17) 0.0333(4) Uani 1 1 d . . . . .
N3 N 0.2389(2) 0.16927(14) 0.68880(17) 0.0299(4) Uani 1 1 d . . . . .
N4 N 0.3373(2) 0.08272(14) 0.56019(16) 0.0314(4) Uani 1 1 d . . . . .
N5 N 0.7730(2) 0.18378(16) 0.2096(2) 0.0439(5) Uani 1 1 d . . . . .
O1 O 0.8008(3) 0.1280(2) 0.3067(2) 0.0852(8) Uani 1 1 d . . . . .
O2 O 0.8722(2) 0.21268(19) 0.1652(2) 0.0754(7) Uani 1 1 d . . . . .
O3 O 0.6376(2) 0.21036(17) 0.1522(2) 0.0728(7) Uani 1 1 d . . . . .
O1W O 0.6107(2) 0.13547(13) 1.46986(16) 0.0439(4) Uani 1 1 d D . . . .

loop_
_atom_site_aniso_label
_atom_site_aniso_U_11
_atom_site_aniso_U_22
_atom_site_aniso_U_33
_atom_site_aniso_U_23
_atom_site_aniso_U_13
_atom_site_aniso_U_12
C1 0.0316(11) 0.0363(13) 0.0273(11) 0.0008(9) 0.0084(9) -0.0016(10)
C2 0.0315(12) 0.0442(14) 0.0336(12) 0.0046(10) 0.0071(10) -0.0066(11)
C3 0.0410(13) 0.0483(14) 0.0297(12) -0.0011(11) 0.0019(10) -0.0108(12)
C4 0.0430(13) 0.0487(14) 0.0251(11) 0.0042(10) 0.0149(10) 0.0048(11)
C5 0.0405(13) 0.0487(14) 0.0296(11) 0.0012(10) 0.0162(10) 0.0063(12)
C6 0.0452(13) 0.0364(13) 0.0325(11) -0.0011(10) 0.0179(11) 0.0062(11)
C7 0.0268(11) 0.0408(12) 0.0262(10) 0.0001(9) 0.0095(9) -0.0001(10)
C8 0.0262(11) 0.0416(13) 0.0381(12) 0.0018(11) 0.0117(10) 0.0007(10)
C9 0.0310(11) 0.0392(13) 0.0318(11) 0.0001(10) 0.0079(10) -0.0030(10)
Co1 0.0263(3) 0.0357(3) 0.0202(3) -0.00025(15) 0.00880(19) 0.00007(16)
N1 0.0285(10) 0.0385(11) 0.0262(10) 0.0017(7) 0.0106(9) -0.0002(8)
N2 0.0348(10) 0.0415(10) 0.0231(9) 0.0014(8) 0.0091(8) 0.0011(9)
N3 0.0299(9) 0.0357(10) 0.0262(9) 0.0038(8) 0.0119(8) 0.0031(8)
N4 0.0297(9) 0.0397(11) 0.0260(9) -0.0013(8) 0.0107(8) 0.0010(8)
N5 0.0402(12) 0.0449(12) 0.0485(12) 0.0001(10) 0.0171(10) -0.0042(10)
O1 0.0690(14) 0.111(2) 0.0782(15) 0.0452(15) 0.0274(13) 0.0173(14)
O2 0.0611(13) 0.0930(18) 0.0884(16) 0.0018(13) 0.0467(12) -0.0178(12)
O3 0.0407(11) 0.0728(15) 0.1002(16) 0.0298(13) 0.0171(11) -0.0005(10)
O1W 0.0518(10) 0.0466(10) 0.0375(9) -0.0070(8) 0.0203(8) -0.0138(9)

loop_
_atom_type_symbol
_atom_type_description
_atom_type_scat_dispersion_real
_atom_type_scat_dispersion_imag
_atom_type_scat_source
C C 0.0033 0.0016 'International Tables Vol C Tables 4.2.6.8 and 6.1.1.4'
H H 0.0000 0.0000 'International Tables Vol C Tables 4.2.6.8 and 6.1.1.4'
N N 0.0061 0.0033 'International Tables Vol C Tables 4.2.6.8 and 6.1.1.4'
O O 0.0106 0.0060 'International Tables Vol C Tables 4.2.6.8 and 6.1.1.4'
Co Co 0.3494 0.9721 'International Tables Vol C Tables 4.2.6.8 and 6.1.1.4'

loop_
_geom_angle_atom_site_label_1
_geom_angle_atom_site_label_2
_geom_angle_atom_site_label_3
_geom_angle
_geom_angle_site_symmetry_1
_geom_angle_site_symmetry_3
N1 C1 N2 111.8(2) . .
N1 C1 H1 124.1 . .
N2 C1 H1 124.1 . .
C3 C2 N1 110.4(2) . .
C3 C2 H2 124.8 . .
N1 C2 H2 124.8 . .
C2 C3 N2 105.8(2) . .
C2 C3 H3 127.1 . .
N2 C3 H3 127.1 . .
N2 C4 C5 111.86(18) . .
N2 C4 H4A 109.2 . .
C5 C4 H4A 109.2 . .
N2 C4 H4B 109.2 . .
C5 C4 H4B 109.2 . .
H4A C4 H4B 107.9 . .
C4 C5 C6 112.66(19) . .
C4 C5 H5A 109.1 . .
C6 C5 H5A 109.1 . .
C4 C5 H5B 109.1 . .
C6 C5 H5B 109.1 . .
H5A C5 H5B 107.8 . .
N3 C6 C5 111.95(19) . .
N3 C6 H6A 109.2 . .
C5 C6 H6A 109.2 . .
N3 C6 H6B 109.2 . .
C5 C6 H6B 109.2 . .
H6A C6 H6B 107.9 . .
N4 C7 N3 111.65(19) . .
N4 C7 H7 124.2 . .
N3 C7 H7 124.2 . .
C9 C8 N3 106.77(19) . .
C9 C8 H8 126.6 . .
N3 C8 H8 126.6 . .
C8 C9 N4 109.58(19) . .
C8 C9 H9 125.2 . .
N4 C9 H9 125.2 . .
N4 Co1 N4 180.0 3_657 1_556
N4 Co1 O1W 88.42(7) 3_657 .
N4 Co1 O1W 91.58(7) 1_556 .
N4 Co1 O1W 91.58(7) 3_657 3_658
N4 Co1 O1W 88.42(7) 1_556 3_658
O1W Co1 O1W 180.0 . 3_658
N4 Co1 N1 87.75(7) 3_657 .
N4 Co1 N1 92.25(7) 1_556 .
O1W Co1 N1 89.56(6) . .
O1W Co1 N1 90.44(7) 3_658 .
N4 Co1 N1 92.25(7) 3_657 3_658
N4 Co1 N1 87.75(7) 1_556 3_658
O1W Co1 N1 90.44(7) . 3_658
O1W Co1 N1 89.56(7) 3_658 3_658
N1 Co1 N1 180.00(9) . 3_658
C1 N1 C2 104.88(18) . .
C1 N1 Co1 122.44(15) . .
C2 N1 Co1 131.02(14) . .
C1 N2 C3 107.16(18) . .
C1 N2 C4 124.8(2) . .
C3 N2 C4 127.92(19) . .
C7 N3 C8 106.95(18) . .
C7 N3 C6 125.27(19) . .
C8 N3 C6 127.61(18) . .
C7 N4 C9 105.05(18) . .
C7 N4 Co1 125.77(14) . 1_554
C9 N4 Co1 128.66(15) . 1_554
O2 N5 O1 122.6(2) . .
O2 N5 O3 118.7(2) . .
O1 N5 O3 118.7(2) . .
Co1 O1W H1WA 125.1(13) . .
Co1 O1W H1WB 124.1(15) . .
H1WA O1W H1WB 105.16(18) . .

loop_
_geom_bond_atom_site_label_1
_geom_bond_atom_site_label_2
_geom_bond_distance
_geom_bond_site_symmetry_2
C1 N1 1.313(3) .
C1 N2 1.338(3) .
C1 H1 0.9300 .
C2 C3 1.349(3) .
C2 N1 1.369(3) .
C2 H2 0.9300 .
C3 N2 1.364(3) .
C3 H3 0.9300 .
C4 N2 1.466(3) .
C4 C5 1.508(3) .
C4 H4A 0.9700 .
C4 H4B 0.9700 .
C5 C6 1.512(3) .
C5 H5A 0.9700 .
C5 H5B 0.9700 .
C6 N3 1.463(3) .
C6 H6A 0.9700 .
C6 H6B 0.9700 .
C7 N4 1.314(3) .
C7 N3 1.344(3) .
C7 H7 0.9300 .
C8 C9 1.344(3) .
C8 N3 1.360(3) .
C8 H8 0.9300 .
C9 N4 1.382(3) .
C9 H9 0.9300 .
Co1 N4 2.1231(17) 3_657
Co1 N4 2.1231(17) 1_556
Co1 O1W 2.1483(17) .
Co1 O1W 2.1483(17) 3_658
Co1 N1 2.1551(19) .
Co1 N1 2.1551(19) 3_658
N5 O2 1.223(3) .
N5 O1 1.227(3) .
N5 O3 1.246(3) .
O1W H1WA 0.8500(11) .
O1W H1WB 0.8499(11) .

loop_
_geom_torsion_atom_site_label_1
_geom_torsion_atom_site_label_2
_geom_torsion_atom_site_label_3
_geom_torsion_atom_site_label_4
_geom_torsion
_geom_torsion_site_symmetry_1
_geom_torsion_site_symmetry_2
_geom_torsion_site_symmetry_3
_geom_torsion_site_symmetry_4
N1 C2 C3 N2 0.2(3) . . . .
N2 C4 C5 C6 164.03(19) . . . .
C4 C5 C6 N3 58.8(3) . . . .
N3 C8 C9 N4 0.7(3) . . . .
N2 C1 N1 C2 -0.4(3) . . . .
N2 C1 N1 Co1 166.42(14) . . . .
C3 C2 N1 C1 0.1(3) . . . .
C3 C2 N1 Co1 -165.10(18) . . . .
N1 C1 N2 C3 0.5(3) . . . .
N1 C1 N2 C4 176.9(2) . . . .
C2 C3 N2 C1 -0.4(3) . . . .
C2 C3 N2 C4 -176.7(2) . . . .
C5 C4 N2 C1 -95.2(3) . . . .
C5 C4 N2 C3 80.4(3) . . . .
N4 C7 N3 C8 -0.3(3) . . . .
N4 C7 N3 C6 175.18(19) . . . .
C9 C8 N3 C7 -0.3(2) . . . .
C9 C8 N3 C6 -175.6(2) . . . .
C5 C6 N3 C7 -98.4(3) . . . .
C5 C6 N3 C8 76.1(3) . . . .
N3 C7 N4 C9 0.7(2) . . . .
N3 C7 N4 Co1 -171.50(14) . . . 1_554
C8 C9 N4 C7 -0.9(3) . . . .
C8 C9 N4 Co1 171.03(15) . . . 1_554
